data_4081572
loop_
_publ_author_name
'Nocton, Gr\'egory'
'Booth, Corwin H.'
'Maron, Laurent'
'Andersen, Richard A.'

_publ_section_title
;
 Influence of the Torsion Angle in
 3,3&#x2032;-Dimethyl-2,2&#x2032;-bipyridine on the Intermediate Valence
 of Yb in (C5Me5)2Yb(3,3&#x2032;-Me2-bipy)
;
_journal_issue 19
_journal_name_full Organometallics
_journal_page_first 5305
_journal_paper_doi 10.1021/om400528d
_journal_volume 32
_journal_year 2013
_chemical_formula_moiety 'C32 H42 N2 Yb'
_chemical_formula_sum 'C32 H42 N2 Yb'
_chemical_formula_weight 627.74
_chemical_name_systematic
;
 ?
;
_space_group_crystal_system orthorhombic
_space_group_IT_number 61
_space_group_name_Hall '-P 2ac 2ab'
_space_group_name_H-M_alt 'P b c a'
_symmetry_space_group_name_Hall '-P 2ac 2ab'
_symmetry_space_group_name_H-M 'P b c a'
_atom_sites_solution_hydrogens geom
_atom_sites_solution_primary direct
_atom_sites_solution_secondary difmap
_audit_creation_date 2010-04-09T18:28:59-00:00
_audit_creation_method 'WinGX routine CIF_UPDATE'
_cell_angle_alpha 90.000(5)
_cell_angle_beta 90.000(5)
_cell_angle_gamma 90.000(5)
_cell_formula_units_Z 8
_cell_length_a 17.550(5)
_cell_length_b 18.129(5)
_cell_length_c 18.314(5)
_cell_measurement_temperature 153(2)
_cell_volume 5827(3)
_computing_structure_refinement 'SHELXL-97 (Sheldrick, 2008)'
_computing_structure_solution 'SHELXS-97 (Sheldrick, 2008)'
_diffrn_ambient_temperature 153(2)
_diffrn_measured_fraction_theta_full 1
_diffrn_measured_fraction_theta_max 0.997
_diffrn_measurement_device_type 'Brucker APEX'
_diffrn_measurement_method \w-scan
_diffrn_radiation_monochromator graphite
_diffrn_radiation_type MoK\a
_diffrn_radiation_wavelength 0.71069
_diffrn_reflns_av_R_equivalents 0.0455
_diffrn_reflns_av_unetI/netI 0.0238
_diffrn_reflns_limit_h_max 21
_diffrn_reflns_limit_h_min -20
_diffrn_reflns_limit_k_max 21
_diffrn_reflns_limit_k_min -21
_diffrn_reflns_limit_l_max 22
_diffrn_reflns_limit_l_min -22
_diffrn_reflns_number 49048
_diffrn_reflns_theta_full 25
_diffrn_reflns_theta_max 25.34
_diffrn_reflns_theta_min 1.96
_exptl_absorpt_coefficient_mu 3.247
_exptl_absorpt_correction_T_max 0.723
_exptl_absorpt_correction_T_min 0.393
_exptl_absorpt_correction_type multi-scan
_exptl_absorpt_process_details SADABS
_exptl_crystal_colour green
_exptl_crystal_density_diffrn 1.431
_exptl_crystal_density_method 'not measured'
_exptl_crystal_description block
_exptl_crystal_F_000 3024
_exptl_crystal_size_max 0.3
_exptl_crystal_size_mid 0.25
_exptl_crystal_size_min 0.1
_refine_diff_density_max 1.518
_refine_diff_density_min -0.732
_refine_diff_density_rms 0.086
_refine_ls_extinction_method none
_refine_ls_goodness_of_fit_ref 1.078
_refine_ls_hydrogen_treatment constr
_refine_ls_matrix_type full
_refine_ls_number_parameters 328
_refine_ls_number_reflns 5319
_refine_ls_number_restraints 0
_refine_ls_restrained_S_all 1.078
_refine_ls_R_factor_all 0.0353
_refine_ls_R_factor_gt 0.0247
_refine_ls_shift/su_max 0.098
_refine_ls_shift/su_mean 0.001
_refine_ls_structure_factor_coef Fsqd
_refine_ls_weighting_details 'calc w=1/[\s^2^(Fo^2^)+(0.0188P)^2^+10.2967P] where P=(Fo^2^+2Fc^2^)/3'
_refine_ls_weighting_scheme calc
_refine_ls_wR_factor_ref 0.0574
_reflns_number_gt 4307
_reflns_number_total 5319
_reflns_threshold_expression >2sigma(I)
_cod_data_source_file om400528d_si_002.cif
_cod_data_source_block 1
_cod_depositor_comments
;
The following automatic conversions were performed:

'_space_group_crystal_system' value 'Orthorhombic' changed to
'orthorhombic' according to
/home/saulius/struct/CIF-dictionaries/cif_core.dic dictionary named
'cif_core.dic' version 2.4.2 from 2011-04-26.

Automatic conversion script
Id: cif_fix_values 1891 2012-01-12 08:04:46Z andrius 
;
_cod_database_code 4081572

loop_
_space_group_symop_operation_xyz
'x, y, z'
'-x+1/2, -y, z+1/2'
'x+1/2, -y+1/2, -z'
'-x, y+1/2, -z+1/2'
'-x, -y, -z'
'x-1/2, y, -z-1/2'
'-x-1/2, y-1/2, z'
'x, -y-1/2, z-1/2'

loop_
_atom_site_label
_atom_site_fract_x
_atom_site_fract_y
_atom_site_fract_z
_atom_site_U_iso_or_equiv
_atom_site_adp_type
_atom_site_calc_flag
_atom_site_refinement_flags
_atom_site_occupancy
_atom_site_type_symbol
C1 0.5962(2) 0.1978(2) 0.49001(19) 0.0283(8) Uani d . 1 C
C2 0.53675(19) 0.1637(2) 0.5298(2) 0.0294(8) Uani d . 1 C
C3 0.52573(19) 0.2037(2) 0.5947(2) 0.0302(8) Uani d . 1 C
C4 0.57884(19) 0.26293(19) 0.5965(2) 0.0286(8) Uani d . 1 C
C5 0.62169(19) 0.2591(2) 0.5311(2) 0.0297(8) Uani d . 1 C
C6 0.6224(2) 0.1770(2) 0.4148(2) 0.0427(10) Uani d . 1 C
H6A 0.5922 0.2025 0.3791 0.064 Uiso calc R 1 H
H6B 0.6168 0.1247 0.4081 0.064 Uiso calc R 1 H
H6C 0.675 0.1903 0.4089 0.064 Uiso calc R 1 H
C7 0.4863(2) 0.1019(2) 0.5039(2) 0.0455(11) Uani d . 1 C
H7A 0.4767 0.0686 0.5436 0.068 Uiso calc R 1 H
H7B 0.5111 0.0759 0.465 0.068 Uiso calc R 1 H
H7C 0.4389 0.1218 0.4867 0.068 Uiso calc R 1 H
C8 0.4598(2) 0.1914(2) 0.6468(2) 0.0447(11) Uani d . 1 C
H8A 0.4128 0.2029 0.6227 0.067 Uiso calc R 1 H
H8B 0.4657 0.2228 0.6887 0.067 Uiso calc R 1 H
H8C 0.4592 0.1408 0.6622 0.067 Uiso calc R 1 H
C9 0.5867(2) 0.3209(2) 0.6552(2) 0.0427(10) Uani d . 1 C
H9A 0.6387 0.3228 0.6715 0.064 Uiso calc R 1 H
H9B 0.5542 0.3086 0.6956 0.064 Uiso calc R 1 H
H9C 0.5723 0.3681 0.6359 0.064 Uiso calc R 1 H
C10 0.6784(2) 0.3164(2) 0.5054(2) 0.0419(10) Uani d . 1 C
H10A 0.7149 0.2937 0.4736 0.063 Uiso calc R 1 H
H10B 0.7041 0.3372 0.5468 0.063 Uiso calc R 1 H
H10C 0.652 0.3548 0.4795 0.063 Uiso calc R 1 H
C11 0.63363(19) 0.1070(2) 0.75091(18) 0.0266(8) Uani d . 1 C
C12 0.7126(2) 0.12436(19) 0.74806(19) 0.0265(8) Uani d . 1 C
C13 0.74989(19) 0.0665(2) 0.71041(18) 0.0270(8) Uani d . 1 C
C14 0.6942(2) 0.01376(19) 0.68969(19) 0.0280(8) Uani d . 1 C
C15 0.62261(19) 0.0387(2) 0.71445(18) 0.0270(8) Uani d . 1 C
C16 0.5760(2) 0.1477(2) 0.7961(2) 0.0396(10) Uani d . 1 C
H16A 0.5893 0.1439 0.8468 0.059 Uiso calc R 1 H
H16B 0.5265 0.1267 0.7884 0.059 Uiso calc R 1 H
H16C 0.5754 0.1987 0.782 0.059 Uiso calc R 1 H
C17 0.7494(2) 0.1892(2) 0.7856(2) 0.0384(9) Uani d . 1 C
H17A 0.7497 0.1811 0.8374 0.058 Uiso calc R 1 H
H17B 0.7211 0.2332 0.7749 0.058 Uiso calc R 1 H
H17C 0.8008 0.1946 0.7685 0.058 Uiso calc R 1 H
C18 0.8349(2) 0.0575(2) 0.7005(2) 0.0396(10) Uani d . 1 C
H18A 0.8594 0.1044 0.7064 0.059 Uiso calc R 1 H
H18B 0.8451 0.0387 0.6524 0.059 Uiso calc R 1 H
H18C 0.8541 0.0235 0.7363 0.059 Uiso calc R 1 H
C19 0.7111(2) -0.0603(2) 0.6563(2) 0.0410(10) Uani d . 1 C
H19A 0.7247 -0.0946 0.6941 0.061 Uiso calc R 1 H
H19B 0.7527 -0.0557 0.6225 0.061 Uiso calc R 1 H
H19C 0.6668 -0.078 0.631 0.061 Uiso calc R 1 H
C20 0.5480(2) -0.0025(2) 0.7070(2) 0.0386(10) Uani d . 1 C
H20A 0.5173 0.0206 0.6702 0.058 Uiso calc R 1 H
H20B 0.5215 -0.0017 0.7528 0.058 Uiso calc R 1 H
H20C 0.5581 -0.0527 0.6933 0.058 Uiso calc R 1 H
C21 0.6916(2) 0.0069(2) 0.4822(2) 0.0322(9) Uani d . 1 C
H21 0.6495 -0.014 0.5052 0.039 Uiso calc R 1 H
C22 0.7118(2) -0.0185(2) 0.4140(2) 0.0399(10) Uani d . 1 C
H22 0.6864 -0.0581 0.3927 0.048 Uiso calc R 1 H
C23 0.7705(2) 0.0161(2) 0.3785(2) 0.0410(10) Uani d . 1 C
H23 0.7837 0.0013 0.3315 0.049 Uiso calc R 1 H
C24 0.8107(2) 0.0733(2) 0.4120(2) 0.0354(9) Uani d . 1 C
C25 0.79149(18) 0.09037(19) 0.48438(18) 0.0250(7) Uani d . 1 C
C26 0.83360(18) 0.14496(18) 0.53027(18) 0.0236(7) Uani d . 1 C
C27 0.91305(19) 0.1496(2) 0.5342(2) 0.0296(8) Uani d . 1 C
C28 0.9434(2) 0.2081(2) 0.5737(2) 0.0363(9) Uani d . 1 C
H28 0.9959 0.2152 0.5744 0.044 Uiso calc R 1 H
C29 0.8971(2) 0.2554(2) 0.6117(2) 0.0352(9) Uani d . 1 C
H29 0.9173 0.2954 0.6369 0.042 Uiso calc R 1 H
C30 0.8198(2) 0.2420(2) 0.6113(2) 0.0300(8) Uani d . 1 C
H30 0.7884 0.2718 0.6397 0.036 Uiso calc R 1 H
C31 0.8670(3) 0.1172(3) 0.3667(2) 0.0598(14) Uani d . 1 C
H31A 0.8847 0.1588 0.3945 0.09 Uiso calc R 1 H
H31B 0.8425 0.1343 0.323 0.09 Uiso calc R 1 H
H31C 0.9095 0.0864 0.354 0.09 Uiso calc R 1 H
C32 0.9668(2) 0.0930(2) 0.5037(3) 0.0467(11) Uani d . 1 C
H32A 0.9971 0.1149 0.4659 0.07 Uiso calc R 1 H
H32B 0.9381 0.0526 0.4838 0.07 Uiso calc R 1 H
H32C 0.9994 0.0751 0.5419 0.07 Uiso calc R 1 H
N1 0.72993(15) 0.06041(15) 0.51691(15) 0.0255(6) Uani d . 1 N
N2 0.78833(15) 0.18822(15) 0.57199(15) 0.0246(6) Uani d . 1 N
Yb1 0.663097(7) 0.137381(8) 0.609440(7) 0.02048(6) Uani d . 1 Yb

loop_
_atom_site_aniso_label
_atom_site_aniso_U_11
_atom_site_aniso_U_22
_atom_site_aniso_U_33
_atom_site_aniso_U_12
_atom_site_aniso_U_13
_atom_site_aniso_U_23
C1 0.0315(19) 0.028(2) 0.0258(19) 0.0044(16) -0.0082(15) 0.0040(16)
C2 0.0272(18) 0.0249(19) 0.036(2) 0.0002(15) -0.0117(16) 0.0057(17)
C3 0.0204(17) 0.030(2) 0.040(2) 0.0027(15) -0.0051(15) 0.0072(17)
C4 0.0279(18) 0.0232(19) 0.035(2) 0.0034(15) -0.0056(16) 0.0007(16)
C5 0.0261(18) 0.0272(19) 0.036(2) 0.0002(15) -0.0059(16) 0.0082(17)
C6 0.056(3) 0.046(3) 0.026(2) 0.012(2) -0.0045(19) 0.008(2)
C7 0.048(2) 0.031(2) 0.057(3) -0.0093(19) -0.023(2) 0.009(2)
C8 0.028(2) 0.049(3) 0.056(3) 0.0050(19) 0.0077(19) 0.009(2)
C9 0.050(2) 0.034(2) 0.044(3) 0.0063(19) -0.007(2) -0.008(2)
C10 0.040(2) 0.040(2) 0.046(3) -0.0057(19) -0.0090(19) 0.017(2)
C11 0.0292(18) 0.035(2) 0.0161(17) 0.0051(16) 0.0002(14) -0.0003(16)
C12 0.0331(19) 0.028(2) 0.0179(17) 0.0018(15) -0.0037(15) 0.0023(15)
C13 0.0283(18) 0.032(2) 0.0202(18) 0.0048(16) -0.0003(15) 0.0081(15)
C14 0.038(2) 0.0248(19) 0.0213(18) 0.0033(16) 0.0010(15) 0.0033(15)
C15 0.0297(19) 0.031(2) 0.0203(18) -0.0029(16) 0.0001(15) 0.0062(16)
C16 0.041(2) 0.052(3) 0.026(2) 0.006(2) 0.0079(17) -0.0041(19)
C17 0.044(2) 0.045(2) 0.027(2) -0.005(2) -0.0070(17) -0.0039(18)
C18 0.030(2) 0.050(3) 0.039(2) 0.0088(19) -0.0019(17) 0.011(2)
C19 0.056(3) 0.029(2) 0.037(2) 0.0086(19) -0.001(2) -0.0020(18)
C20 0.040(2) 0.038(2) 0.037(2) -0.0092(19) -0.0054(18) 0.0076(19)
C21 0.034(2) 0.029(2) 0.034(2) -0.0083(17) -0.0001(17) -0.0021(18)
C22 0.049(2) 0.037(2) 0.033(2) -0.003(2) -0.0055(19) -0.0126(19)
C23 0.053(3) 0.045(2) 0.025(2) 0.002(2) 0.0054(18) -0.0127(19)
C24 0.041(2) 0.038(2) 0.027(2) 0.0000(18) 0.0079(17) -0.0028(18)
C25 0.0269(18) 0.0243(19) 0.0237(18) 0.0040(15) 0.0031(14) -0.0008(16)
C26 0.0270(17) 0.0214(17) 0.0225(17) -0.0021(15) 0.0025(14) 0.0046(14)
C27 0.0238(17) 0.030(2) 0.035(2) 0.0000(15) 0.0032(15) 0.0063(17)
C28 0.0263(19) 0.034(2) 0.049(2) -0.0042(17) -0.0042(18) 0.0122(19)
C29 0.035(2) 0.025(2) 0.046(2) -0.0083(17) -0.0128(18) 0.0033(18)
C30 0.037(2) 0.0225(18) 0.031(2) 0.0005(16) -0.0013(17) -0.0034(16)
C31 0.065(3) 0.079(4) 0.036(2) -0.020(3) 0.021(2) -0.005(2)
C32 0.031(2) 0.047(3) 0.062(3) 0.0065(19) 0.008(2) -0.002(2)
N1 0.0279(15) 0.0265(16) 0.0220(15) -0.0030(12) -0.0005(12) -0.0014(13)
N2 0.0260(15) 0.0227(15) 0.0250(16) -0.0007(13) 0.0003(12) -0.0001(13)
Yb1 0.02004(8) 0.02342(9) 0.01798(8) 0.00092(6) 0.00017(6) 0.00040(6)

loop_
_atom_type_symbol
_atom_type_description
_atom_type_scat_dispersion_real
_atom_type_scat_dispersion_imag
_atom_type_scat_source
C C 0.0033 0.0016 'International Tables Vol C Tables 4.2.6.8 and 6.1.1.4'
H H 0 0 'International Tables Vol C Tables 4.2.6.8 and 6.1.1.4'
N N 0.0061 0.0033 'International Tables Vol C Tables 4.2.6.8 and 6.1.1.4'
Yb Yb -0.385 5.5486 'International Tables Vol C Tables 4.2.6.8 and 6.1.1.4'

loop_
_geom_angle_atom_site_label_1
_geom_angle_atom_site_label_2
_geom_angle_atom_site_label_3
_geom_angle
C5 C1 C2 107.6(3)
C5 C1 C6 126.1(3)
C2 C1 C6 126.1(3)
C5 C1 Yb1 75.6(2)
C2 C1 Yb1 74.16(19)
C6 C1 Yb1 120.4(2)
C3 C2 C1 108.1(3)
C3 C2 C7 124.7(4)
C1 C2 C7 126.6(4)
C3 C2 Yb1 75.39(19)
C1 C2 Yb1 75.50(19)
C7 C2 Yb1 121.5(2)
C2 C3 C4 108.6(3)
C2 C3 C8 124.2(3)
C4 C3 C8 126.6(4)
C2 C3 Yb1 74.48(19)
C4 C3 Yb1 75.48(19)
C8 C3 Yb1 123.4(2)
C5 C4 C3 106.9(3)
C5 C4 C9 126.0(3)
C3 C4 C9 127.0(3)
C5 C4 Yb1 75.2(2)
C3 C4 Yb1 74.2(2)
C9 C4 Yb1 118.0(2)
C1 C5 C4 108.7(3)
C1 C5 C10 125.6(4)
C4 C5 C10 125.3(3)
C1 C5 Yb1 74.3(2)
C4 C5 Yb1 74.7(2)
C10 C5 Yb1 122.9(2)
C15 C11 C12 108.0(3)
C15 C11 C16 126.6(3)
C12 C11 C16 124.6(3)
C15 C11 Yb1 75.68(19)
C12 C11 Yb1 74.50(19)
C16 C11 Yb1 123.9(2)
C13 C12 C11 107.7(3)
C13 C12 C17 127.0(3)
C11 C12 C17 125.0(3)
C13 C12 Yb1 75.83(19)
C11 C12 Yb1 74.92(19)
C17 C12 Yb1 120.0(2)
C12 C13 C14 108.1(3)
C12 C13 C18 126.5(3)
C14 C13 C18 125.1(3)
C12 C13 Yb1 73.84(19)
C14 C13 Yb1 75.55(19)
C18 C13 Yb1 121.5(2)
C15 C14 C13 108.2(3)
C15 C14 C19 126.3(3)
C13 C14 C19 125.0(3)
C15 C14 Yb1 74.5(2)
C13 C14 Yb1 74.31(19)
C19 C14 Yb1 123.5(2)
C14 C15 C11 108.0(3)
C14 C15 C20 125.7(3)
C11 C15 C20 126.2(3)
C14 C15 Yb1 75.56(19)
C11 C15 Yb1 74.0(2)
C20 C15 Yb1 119.1(2)
N1 C21 C22 122.8(4)
C23 C22 C21 118.1(4)
C22 C23 C24 120.7(4)
C23 C24 C25 117.2(3)
C23 C24 C31 118.7(4)
C25 C24 C31 123.9(4)
N1 C25 C24 121.5(3)
N1 C25 C26 114.5(3)
C24 C25 C26 124.0(3)
N2 C26 C27 121.4(3)
N2 C26 C25 114.3(3)
C27 C26 C25 124.2(3)
C28 C27 C26 117.1(3)
C28 C27 C32 118.3(3)
C26 C27 C32 124.4(3)
C29 C28 C27 120.9(3)
C28 C29 C30 118.1(4)
N2 C30 C29 122.6(3)
C21 N1 C25 119.0(3)
C21 N1 Yb1 119.4(2)
C25 N1 Yb1 116.9(2)
C30 N2 C26 119.1(3)
C30 N2 Yb1 119.3(2)
C26 N2 Yb1 117.5(2)
N2 Yb1 N1 66.57(9)
N2 Yb1 C12 90.43(10)
N1 Yb1 C12 116.14(10)
N2 Yb1 C2 120.90(10)
N1 Yb1 C2 96.82(11)
C12 Yb1 C2 142.21(11)
N2 Yb1 C11 120.75(10)
N1 Yb1 C11 129.00(10)
C12 Yb1 C11 30.58(10)
C2 Yb1 C11 113.43(11)
N2 Yb1 C3 126.60(10)
N1 Yb1 C3 126.91(10)
C12 Yb1 C3 114.85(11)
C2 Yb1 C3 30.12(11)
C11 Yb1 C3 90.93(11)
N2 Yb1 C1 90.59(10)
N1 Yb1 C1 83.20(10)
C12 Yb1 C1 159.17(11)
C2 Yb1 C1 30.34(11)
C11 Yb1 C1 140.66(11)
C3 Yb1 C1 49.82(11)
N2 Yb1 C13 82.38(10)
N1 Yb1 C13 86.21(10)
C12 Yb1 C13 30.33(10)
C2 Yb1 C13 155.80(11)
C11 Yb1 C13 50.05(10)
C3 Yb1 C13 140.97(11)
C1 Yb1 C13 168.97(11)
N2 Yb1 C15 132.16(10)
N1 Yb1 C15 103.63(10)
C12 Yb1 C15 50.24(10)
C2 Yb1 C15 106.49(11)
C11 Yb1 C15 30.37(11)
C3 Yb1 C15 97.49(11)
C1 Yb1 C15 136.25(11)
C13 Yb1 C15 49.81(10)
N2 Yb1 C4 98.42(10)
N1 Yb1 C4 131.67(10)
C12 Yb1 C4 109.29(11)
C2 Yb1 C4 50.10(11)
C11 Yb1 C4 98.64(11)
C3 Yb1 C4 30.34(10)
C1 Yb1 C4 50.03(11)
C13 Yb1 C4 139.32(11)
C15 Yb1 C4 117.98(11)
N2 Yb1 C5 77.89(10)
N1 Yb1 C5 102.75(10)
C12 Yb1 C5 130.69(11)
C2 Yb1 C5 49.75(10)
C11 Yb1 C5 128.21(11)
C3 Yb1 C5 49.57(10)
C1 Yb1 C5 30.11(11)
C13 Yb1 C5 152.70(11)
C15 Yb1 C5 146.44(11)
C4 Yb1 C5 30.09(11)
N2 Yb1 C14 106.04(10)
N1 Yb1 C14 79.19(10)
C12 Yb1 C14 50.01(10)
C2 Yb1 C14 126.85(11)
C11 Yb1 C14 49.83(10)
C3 Yb1 C14 126.54(11)
C1 Yb1 C14 148.26(11)
C13 Yb1 C14 30.15(10)
C15 Yb1 C14 29.95(10)
C4 Yb1 C14 147.10(11)
C5 Yb1 C14 176.07(10)

loop_
_geom_bond_atom_site_label_1
_geom_bond_atom_site_label_2
_geom_bond_distance
C1 C5 1.414(5)
C1 C2 1.416(5)
C1 C6 1.501(5)
C1 Yb1 2.714(3)
C2 C3 1.404(5)
C2 C7 1.505(5)
C2 Yb1 2.696(3)
C3 C4 1.422(5)
C3 C8 1.517(5)
C3 Yb1 2.708(3)
C4 C5 1.416(5)
C4 C9 1.510(5)
C4 Yb1 2.725(3)
C5 C10 1.514(5)
C5 Yb1 2.731(4)
C11 C15 1.420(5)
C11 C12 1.422(5)
C11 C16 1.501(5)
C11 Yb1 2.699(3)
C12 C13 1.416(5)
C12 C17 1.508(5)
C12 Yb1 2.693(3)
C13 C14 1.418(5)
C13 C18 1.512(5)
C13 Yb1 2.719(3)
C14 C15 1.410(5)
C14 C19 1.506(5)
C14 Yb1 2.735(3)
C15 C20 1.513(5)
C15 Yb1 2.721(3)
C21 N1 1.341(4)
C21 C22 1.379(5)
C22 C23 1.370(6)
C23 C24 1.397(6)
C24 C25 1.403(5)
C24 C31 1.516(6)
C25 N1 1.348(4)
C25 C26 1.494(5)
C26 N2 1.353(4)
C26 C27 1.399(5)
C27 C28 1.390(5)
C27 C32 1.502(5)
C28 C29 1.371(5)
C29 C30 1.378(5)
C30 N2 1.333(4)
N1 Yb1 2.489(3)
N2 Yb1 2.480(3)

loop_
_geom_torsion_atom_site_label_1
_geom_torsion_atom_site_label_2
_geom_torsion_atom_site_label_3
_geom_torsion_atom_site_label_4
_geom_torsion
C5 C1 C2 C3 0.1(4)
C6 C1 C2 C3 -174.7(3)
Yb1 C1 C2 C3 69.0(2)
C5 C1 C2 C7 172.4(3)
C6 C1 C2 C7 -2.4(6)
Yb1 C1 C2 C7 -118.7(4)
C5 C1 C2 Yb1 -68.9(2)
C6 C1 C2 Yb1 116.4(3)
C1 C2 C3 C4 -0.7(4)
C7 C2 C3 C4 -173.2(3)
Yb1 C2 C3 C4 68.4(2)
C1 C2 C3 C8 170.8(3)
C7 C2 C3 C8 -1.7(6)
Yb1 C2 C3 C8 -120.1(3)
C1 C2 C3 Yb1 -69.0(2)
C7 C2 C3 Yb1 118.4(3)
C2 C3 C4 C5 0.9(4)
C8 C3 C4 C5 -170.3(3)
Yb1 C3 C4 C5 68.7(2)
C2 C3 C4 C9 178.8(3)
C8 C3 C4 C9 7.6(6)
Yb1 C3 C4 C9 -113.4(4)
C2 C3 C4 Yb1 -67.7(2)
C8 C3 C4 Yb1 121.1(4)
C2 C1 C5 C4 0.5(4)
C6 C1 C5 C4 175.3(3)
Yb1 C1 C5 C4 -67.4(2)
C2 C1 C5 C10 -172.6(3)
C6 C1 C5 C10 2.1(6)
Yb1 C1 C5 C10 119.5(3)
C2 C1 C5 Yb1 67.9(2)
C6 C1 C5 Yb1 -117.4(3)
C3 C4 C5 C1 -0.9(4)
C9 C4 C5 C1 -178.8(3)
Yb1 C4 C5 C1 67.1(2)
C3 C4 C5 C10 172.3(3)
C9 C4 C5 C10 -5.7(6)
Yb1 C4 C5 C10 -119.8(3)
C3 C4 C5 Yb1 -68.0(2)
C9 C4 C5 Yb1 114.1(4)
C15 C11 C12 C13 -0.5(4)
C16 C11 C12 C13 169.8(3)
Yb1 C11 C12 C13 -69.4(2)
C15 C11 C12 C17 -174.8(3)
C16 C11 C12 C17 -4.4(6)
Yb1 C11 C12 C17 116.3(3)
C15 C11 C12 Yb1 68.9(2)
C16 C11 C12 Yb1 -120.8(3)
C11 C12 C13 C14 0.4(4)
C17 C12 C13 C14 174.5(3)
Yb1 C12 C13 C14 -68.4(2)
C11 C12 C13 C18 -173.8(3)
C17 C12 C13 C18 0.4(6)
Yb1 C12 C13 C18 117.5(3)
C11 C12 C13 Yb1 68.8(2)
C17 C12 C13 Yb1 -117.1(3)
C12 C13 C14 C15 -0.1(4)
C18 C13 C14 C15 174.1(3)
Yb1 C13 C14 C15 -67.4(2)
C12 C13 C14 C19 -172.5(3)
C18 C13 C14 C19 1.7(6)
Yb1 C13 C14 C19 120.2(3)
C12 C13 C14 Yb1 67.2(2)
C18 C13 C14 Yb1 -118.5(3)
C13 C14 C15 C11 -0.2(4)
C19 C14 C15 C11 172.1(3)
Yb1 C14 C15 C11 -67.4(2)
C13 C14 C15 C20 -177.0(3)
C19 C14 C15 C20 -4.8(6)
Yb1 C14 C15 C20 115.7(3)
C13 C14 C15 Yb1 67.3(2)
C19 C14 C15 Yb1 -120.5(4)
C12 C11 C15 C14 0.4(4)
C16 C11 C15 C14 -169.7(3)
Yb1 C11 C15 C14 68.5(2)
C12 C11 C15 C20 177.2(3)
C16 C11 C15 C20 7.2(6)
Yb1 C11 C15 C20 -114.7(3)
C12 C11 C15 Yb1 -68.1(2)
C16 C11 C15 Yb1 121.8(4)
N1 C21 C22 C23 -4.5(6)
C21 C22 C23 C24 2.8(6)
C22 C23 C24 C25 3.7(6)
C22 C23 C24 C31 -171.1(4)
C23 C24 C25 N1 -9.2(6)
C31 C24 C25 N1 165.3(4)
C23 C24 C25 C26 174.1(3)
C31 C24 C25 C26 -11.4(6)
N1 C25 C26 N2 -37.6(4)
C24 C25 C26 N2 139.3(4)
N1 C25 C26 C27 138.9(3)
C24 C25 C26 C27 -44.2(5)
N2 C26 C27 C28 -10.0(5)
C25 C26 C27 C28 173.7(3)
N2 C26 C27 C32 165.2(4)
C25 C26 C27 C32 -11.1(6)
C26 C27 C28 C29 5.0(6)
C32 C27 C28 C29 -170.5(4)
C27 C28 C29 C30 1.9(6)
C28 C29 C30 N2 -4.5(6)
C22 C21 N1 C25 -0.8(5)
C22 C21 N1 Yb1 154.3(3)
C24 C25 N1 C21 7.8(5)
C26 C25 N1 C21 -175.2(3)
C24 C25 N1 Yb1 -147.9(3)
C26 C25 N1 Yb1 29.1(4)
C29 C30 N2 C26 -0.3(5)
C29 C30 N2 Yb1 156.3(3)
C27 C26 N2 C30 7.8(5)
C25 C26 N2 C30 -175.6(3)
C27 C26 N2 Yb1 -149.3(3)
C25 C26 N2 Yb1 27.3(4)
C30 N2 Yb1 N1 -166.5(3)
C26 N2 Yb1 N1 -9.5(2)
C30 N2 Yb1 C12 -48.0(3)
C26 N2 Yb1 C12 109.0(2)
C30 N2 Yb1 C2 109.7(3)
C26 N2 Yb1 C2 -93.3(2)
C30 N2 Yb1 C11 -43.8(3)
C26 N2 Yb1 C11 113.2(2)
C30 N2 Yb1 C3 73.9(3)
C26 N2 Yb1 C3 -129.1(2)
C30 N2 Yb1 C1 111.1(3)
C26 N2 Yb1 C1 -91.8(2)
C30 N2 Yb1 C13 -77.4(3)
C26 N2 Yb1 C13 79.7(2)
C30 N2 Yb1 C15 -79.2(3)
C26 N2 Yb1 C15 77.9(3)
C30 N2 Yb1 C4 61.5(3)
C26 N2 Yb1 C4 -141.4(2)
C30 N2 Yb1 C5 83.7(3)
C26 N2 Yb1 C5 -119.3(2)
C30 N2 Yb1 C14 -96.2(3)
C26 N2 Yb1 C14 60.8(2)
C21 N1 Yb1 N2 -166.9(3)
C25 N1 Yb1 N2 -11.3(2)
C21 N1 Yb1 C12 114.8(3)
C25 N1 Yb1 C12 -89.6(2)
C21 N1 Yb1 C2 -46.1(3)
C25 N1 Yb1 C2 109.5(2)
C21 N1 Yb1 C11 81.6(3)
C25 N1 Yb1 C11 -122.8(2)
C21 N1 Yb1 C3 -47.8(3)
C25 N1 Yb1 C3 107.8(2)
C21 N1 Yb1 C1 -73.3(3)
C25 N1 Yb1 C1 82.3(2)
C21 N1 Yb1 C13 109.7(3)
C25 N1 Yb1 C13 -94.7(2)
C21 N1 Yb1 C15 62.7(3)
C25 N1 Yb1 C15 -141.7(2)
C21 N1 Yb1 C4 -86.8(3)
C25 N1 Yb1 C4 68.8(3)
C21 N1 Yb1 C5 -96.3(3)
C25 N1 Yb1 C5 59.3(2)
C21 N1 Yb1 C14 80.2(3)
C25 N1 Yb1 C14 -124.2(2)
C13 C12 Yb1 N2 -74.0(2)
C11 C12 Yb1 N2 172.9(2)
C17 C12 Yb1 N2 50.8(3)
C13 C12 Yb1 N1 -10.1(2)
C11 C12 Yb1 N1 -123.2(2)
C17 C12 Yb1 N1 114.8(3)
C13 C12 Yb1 C2 138.0(2)
C11 C12 Yb1 C2 24.9(3)
C17 C12 Yb1 C2 -97.1(3)
C13 C12 Yb1 C11 113.1(3)
C17 C12 Yb1 C11 -122.0(4)
C13 C12 Yb1 C3 154.6(2)
C11 C12 Yb1 C3 41.5(2)
C17 C12 Yb1 C3 -80.5(3)
C13 C12 Yb1 C1 -166.8(3)
C11 C12 Yb1 C1 80.1(4)
C17 C12 Yb1 C1 -42.0(5)
C11 C12 Yb1 C13 -113.1(3)
C17 C12 Yb1 C13 124.8(4)
C13 C12 Yb1 C15 76.1(2)
C11 C12 Yb1 C15 -37.04(19)
C17 C12 Yb1 C15 -159.1(3)
C13 C12 Yb1 C4 -173.09(19)
C11 C12 Yb1 C4 73.8(2)
C17 C12 Yb1 C4 -48.2(3)
C13 C12 Yb1 C5 -148.33(19)
C11 C12 Yb1 C5 98.5(2)
C17 C12 Yb1 C5 -23.5(3)
C13 C12 Yb1 C14 36.74(19)
C11 C12 Yb1 C14 -76.4(2)
C17 C12 Yb1 C14 161.6(3)
C3 C2 Yb1 N2 -110.7(2)
C1 C2 Yb1 N2 2.9(2)
C7 C2 Yb1 N2 127.2(3)
C3 C2 Yb1 N1 -177.4(2)
C1 C2 Yb1 N1 -63.9(2)
C7 C2 Yb1 N1 60.5(3)
C3 C2 Yb1 C12 31.1(3)
C1 C2 Yb1 C12 144.7(2)
C7 C2 Yb1 C12 -90.9(3)
C3 C2 Yb1 C11 44.6(2)
C1 C2 Yb1 C11 158.2(2)
C7 C2 Yb1 C11 -77.4(3)
C1 C2 Yb1 C3 113.6(3)
C7 C2 Yb1 C3 -122.1(4)
C3 C2 Yb1 C1 -113.6(3)
C7 C2 Yb1 C1 124.4(4)
C3 C2 Yb1 C13 86.6(3)
C1 C2 Yb1 C13 -159.8(2)
C7 C2 Yb1 C13 -35.4(5)
C3 C2 Yb1 C15 76.2(2)
C1 C2 Yb1 C15 -170.3(2)
C7 C2 Yb1 C15 -45.9(3)
C3 C2 Yb1 C4 -36.8(2)
C1 C2 Yb1 C4 76.7(2)
C7 C2 Yb1 C4 -158.9(4)
C3 C2 Yb1 C5 -76.5(2)
C1 C2 Yb1 C5 37.1(2)
C7 C2 Yb1 C5 161.5(4)
C3 C2 Yb1 C14 101.0(2)
C1 C2 Yb1 C14 -145.4(2)
C7 C2 Yb1 C14 -21.1(4)
C15 C11 Yb1 N2 -122.0(2)
C12 C11 Yb1 N2 -8.3(2)
C16 C11 Yb1 N2 113.2(3)
C15 C11 Yb1 N1 -38.5(2)
C12 C11 Yb1 N1 75.2(2)
C16 C11 Yb1 N1 -163.3(3)
C15 C11 Yb1 C12 -113.7(3)
C16 C11 Yb1 C12 121.6(4)
C15 C11 Yb1 C2 82.7(2)
C12 C11 Yb1 C2 -163.67(19)
C16 C11 Yb1 C2 -42.1(3)
C15 C11 Yb1 C3 103.3(2)
C12 C11 Yb1 C3 -143.0(2)
C16 C11 Yb1 C3 -21.5(3)
C15 C11 Yb1 C1 99.9(2)
C12 C11 Yb1 C1 -146.5(2)
C16 C11 Yb1 C1 -24.9(4)
C15 C11 Yb1 C13 -76.4(2)
C12 C11 Yb1 C13 37.29(19)
C16 C11 Yb1 C13 158.8(4)
C12 C11 Yb1 C15 113.7(3)
C16 C11 Yb1 C15 -124.8(4)
C15 C11 Yb1 C4 132.8(2)
C12 C11 Yb1 C4 -113.6(2)
C16 C11 Yb1 C4 8.0(3)
C15 C11 Yb1 C5 138.95(19)
C12 C11 Yb1 C5 -107.4(2)
C16 C11 Yb1 C5 14.2(3)
C15 C11 Yb1 C14 -36.65(19)
C12 C11 Yb1 C14 77.0(2)
C16 C11 Yb1 C14 -161.4(4)
C2 C3 Yb1 N2 89.7(2)
C4 C3 Yb1 N2 -24.8(3)
C8 C3 Yb1 N2 -149.3(3)
C2 C3 Yb1 N1 3.2(3)
C4 C3 Yb1 N1 -111.3(2)
C8 C3 Yb1 N1 124.2(3)
C2 C3 Yb1 C12 -159.6(2)
C4 C3 Yb1 C12 86.0(2)
C8 C3 Yb1 C12 -38.6(3)
C4 C3 Yb1 C2 -114.5(3)
C8 C3 Yb1 C2 121.0(4)
C2 C3 Yb1 C11 -139.9(2)
C4 C3 Yb1 C11 105.7(2)
C8 C3 Yb1 C11 -18.9(3)
C2 C3 Yb1 C1 37.3(2)
C4 C3 Yb1 C1 -77.2(2)
C8 C3 Yb1 C1 158.3(4)
C2 C3 Yb1 C13 -139.5(2)
C4 C3 Yb1 C13 106.0(2)
C8 C3 Yb1 C13 -18.5(4)
C2 C3 Yb1 C15 -110.1(2)
C4 C3 Yb1 C15 135.4(2)
C8 C3 Yb1 C15 10.9(3)
C2 C3 Yb1 C4 114.5(3)
C8 C3 Yb1 C4 -124.5(4)
C2 C3 Yb1 C5 77.1(2)
C4 C3 Yb1 C5 -37.4(2)
C8 C3 Yb1 C5 -161.9(4)
C2 C3 Yb1 C14 -102.1(2)
C4 C3 Yb1 C14 143.4(2)
C8 C3 Yb1 C14 18.9(4)
C5 C1 Yb1 N2 -64.1(2)
C2 C1 Yb1 N2 -177.5(2)
C6 C1 Yb1 N2 59.6(3)
C5 C1 Yb1 N1 -130.5(2)
C2 C1 Yb1 N1 116.2(2)
C6 C1 Yb1 N1 -6.7(3)
C5 C1 Yb1 C12 28.6(4)
C2 C1 Yb1 C12 -84.8(4)
C6 C1 Yb1 C12 152.4(3)
C5 C1 Yb1 C2 113.4(3)
C6 C1 Yb1 C2 -122.9(4)
C5 C1 Yb1 C11 80.9(3)
C2 C1 Yb1 C11 -32.5(3)
C6 C1 Yb1 C11 -155.4(3)
C5 C1 Yb1 C3 76.4(2)
C2 C1 Yb1 C3 -37.0(2)
C6 C1 Yb1 C3 -159.9(4)
C5 C1 Yb1 C13 -114.3(6)
C2 C1 Yb1 C13 132.3(5)
C6 C1 Yb1 C13 9.4(7)
C5 C1 Yb1 C15 126.9(2)
C2 C1 Yb1 C15 13.5(3)
C6 C1 Yb1 C15 -109.3(3)
C5 C1 Yb1 C4 36.4(2)
C2 C1 Yb1 C4 -77.0(2)
C6 C1 Yb1 C4 160.1(4)
C2 C1 Yb1 C5 -113.4(3)
C6 C1 Yb1 C5 123.7(4)
C5 C1 Yb1 C14 173.0(2)
C2 C1 Yb1 C14 59.7(3)
C6 C1 Yb1 C14 -63.2(4)
C12 C13 Yb1 N2 104.1(2)
C14 C13 Yb1 N2 -141.8(2)
C18 C13 Yb1 N2 -19.2(3)
C12 C13 Yb1 N1 170.9(2)
C14 C13 Yb1 N1 -74.9(2)
C18 C13 Yb1 N1 47.7(3)
C14 C13 Yb1 C12 114.1(3)
C18 C13 Yb1 C12 -123.3(4)
C12 C13 Yb1 C2 -90.8(3)
C14 C13 Yb1 C2 23.3(4)
C18 C13 Yb1 C2 145.9(3)
C12 C13 Yb1 C11 -37.6(2)
C14 C13 Yb1 C11 76.5(2)
C18 C13 Yb1 C11 -160.9(4)
C12 C13 Yb1 C3 -38.1(3)
C14 C13 Yb1 C3 76.0(3)
C18 C13 Yb1 C3 -161.4(3)
C12 C13 Yb1 C1 154.9(5)
C14 C13 Yb1 C1 -91.0(6)
C18 C13 Yb1 C1 31.6(7)
C12 C13 Yb1 C15 -77.6(2)
C14 C13 Yb1 C15 36.50(19)
C18 C13 Yb1 C15 159.1(4)
C12 C13 Yb1 C4 10.0(3)
C14 C13 Yb1 C4 124.2(2)
C18 C13 Yb1 C4 -113.2(3)
C12 C13 Yb1 C5 60.2(3)
C14 C13 Yb1 C5 174.4(2)
C18 C13 Yb1 C5 -63.0(4)
C12 C13 Yb1 C14 -114.1(3)
C18 C13 Yb1 C14 122.6(4)
C14 C15 Yb1 N2 -34.4(3)
C11 C15 Yb1 N2 79.6(2)
C20 C15 Yb1 N2 -157.5(2)
C14 C15 Yb1 N1 36.2(2)
C11 C15 Yb1 N1 150.15(19)
C20 C15 Yb1 N1 -86.9(3)
C14 C15 Yb1 C12 -76.7(2)
C11 C15 Yb1 C12 37.31(19)
C20 C15 Yb1 C12 160.2(3)
C14 C15 Yb1 C2 137.7(2)
C11 C15 Yb1 C2 -108.4(2)
C20 C15 Yb1 C2 14.6(3)
C14 C15 Yb1 C11 -114.0(3)
C20 C15 Yb1 C11 122.9(4)
C14 C15 Yb1 C3 167.1(2)
C11 C15 Yb1 C3 -78.9(2)
C20 C15 Yb1 C3 44.0(3)
C14 C15 Yb1 C1 130.6(2)
C11 C15 Yb1 C1 -115.4(2)
C20 C15 Yb1 C1 7.5(4)
C14 C15 Yb1 C13 -36.8(2)
C11 C15 Yb1 C13 77.2(2)
C20 C15 Yb1 C13 -159.8(3)
C14 C15 Yb1 C4 -169.23(19)
C11 C15 Yb1 C4 -55.2(2)
C20 C15 Yb1 C4 67.7(3)
C14 C15 Yb1 C5 177.1(2)
C11 C15 Yb1 C5 -68.9(3)
C20 C15 Yb1 C5 54.0(4)
C11 C15 Yb1 C14 114.0(3)
C20 C15 Yb1 C14 -123.1(4)
C5 C4 Yb1 N2 47.3(2)
C3 C4 Yb1 N2 160.1(2)
C9 C4 Yb1 N2 -76.0(3)
C5 C4 Yb1 N1 -18.8(3)
C3 C4 Yb1 N1 94.1(2)
C9 C4 Yb1 N1 -142.0(3)
C5 C4 Yb1 C12 140.7(2)
C3 C4 Yb1 C12 -106.5(2)
C9 C4 Yb1 C12 17.4(3)
C5 C4 Yb1 C2 -76.3(2)
C3 C4 Yb1 C2 36.5(2)
C9 C4 Yb1 C2 160.4(3)
C5 C4 Yb1 C11 170.3(2)
C3 C4 Yb1 C11 -76.9(2)
C9 C4 Yb1 C11 47.0(3)
C5 C4 Yb1 C3 -112.8(3)
C9 C4 Yb1 C3 123.9(4)
C5 C4 Yb1 C1 -36.4(2)
C3 C4 Yb1 C1 76.4(2)
C9 C4 Yb1 C1 -159.7(3)
C5 C4 Yb1 C13 135.3(2)
C3 C4 Yb1 C13 -111.8(2)
C9 C4 Yb1 C13 12.1(4)
C5 C4 Yb1 C15 -164.86(19)
C3 C4 Yb1 C15 -52.0(2)
C9 C4 Yb1 C15 71.9(3)
C3 C4 Yb1 C5 112.8(3)
C9 C4 Yb1 C5 -123.3(4)
C5 C4 Yb1 C14 -174.7(2)
C3 C4 Yb1 C14 -61.9(3)
C9 C4 Yb1 C14 62.0(4)
C1 C5 Yb1 N2 113.0(2)
C4 C5 Yb1 N2 -132.0(2)
C10 C5 Yb1 N2 -9.5(3)
C1 C5 Yb1 N1 50.8(2)
C4 C5 Yb1 N1 165.74(19)
C10 C5 Yb1 N1 -71.8(3)
C1 C5 Yb1 C12 -167.0(2)
C4 C5 Yb1 C12 -52.0(2)
C10 C5 Yb1 C12 70.4(3)
C1 C5 Yb1 C2 -37.4(2)
C4 C5 Yb1 C2 77.6(2)
C10 C5 Yb1 C2 -159.9(4)
C1 C5 Yb1 C11 -127.2(2)
C4 C5 Yb1 C11 -12.2(3)
C10 C5 Yb1 C11 110.3(3)
C1 C5 Yb1 C3 -77.3(2)
C4 C5 Yb1 C3 37.7(2)
C10 C5 Yb1 C3 160.2(4)
C4 C5 Yb1 C1 115.0(3)
C10 C5 Yb1 C1 -122.5(4)
C1 C5 Yb1 C13 157.7(2)
C4 C5 Yb1 C13 -87.4(3)
C10 C5 Yb1 C13 35.1(4)
C1 C5 Yb1 C15 -90.3(3)
C4 C5 Yb1 C15 24.7(3)
C10 C5 Yb1 C15 147.2(3)
C1 C5 Yb1 C4 -115.0(3)
C10 C5 Yb1 C4 122.5(4)
C1 C5 Yb1 C14 -68.4(16)
C4 C5 Yb1 C14 46.6(16)
C10 C5 Yb1 C14 169.1(14)
C15 C14 Yb1 N2 154.1(2)
C13 C14 Yb1 N2 39.7(2)
C19 C14 Yb1 N2 -82.2(3)
C15 C14 Yb1 N1 -144.3(2)
C13 C14 Yb1 N1 101.2(2)
C19 C14 Yb1 N1 -20.7(3)
C15 C14 Yb1 C12 77.5(2)
C13 C14 Yb1 C12 -36.98(19)
C19 C14 Yb1 C12 -158.9(4)
C15 C14 Yb1 C2 -53.8(2)
C13 C14 Yb1 C2 -168.31(19)
C19 C14 Yb1 C2 69.8(3)
C15 C14 Yb1 C11 37.18(19)
C13 C14 Yb1 C11 -77.3(2)
C19 C14 Yb1 C11 160.8(4)
C15 C14 Yb1 C3 -16.0(3)
C13 C14 Yb1 C3 -130.5(2)
C19 C14 Yb1 C3 107.6(3)
C15 C14 Yb1 C1 -86.8(3)
C13 C14 Yb1 C1 158.7(2)
C19 C14 Yb1 C1 36.8(4)
C15 C14 Yb1 C13 114.5(3)
C19 C14 Yb1 C13 -121.9(4)
C13 C14 Yb1 C15 -114.5(3)
C19 C14 Yb1 C15 123.6(4)
C15 C14 Yb1 C4 17.7(3)
C13 C14 Yb1 C4 -96.8(3)
C19 C14 Yb1 C4 141.3(3)
C15 C14 Yb1 C5 -24.4(16)
C13 C14 Yb1 C5 -138.9(15)
C19 C14 Yb1 C5 99.2(16)
